data_2000298
loop_
_publ_author_name
'Kellersohn, T.'

_publ_section_title
;
 Structure of potassium sodium orthoperiodate(VII) tetrahydrate
;
_journal_issue 6
_journal_name_full 'Acta Crystallographica Section C'
_journal_page_first 1133
_journal_page_last 1136
_journal_paper_doi 10.1107/S0108270190013269
_journal_volume 47
_journal_year 1991
_chemical_formula_sum 'H10 I K2 Na O10'
_space_group_crystal_system triclinic
_space_group_IT_number 2
_space_group_name_Hall '-P 1'
_space_group_name_H-M_alt 'P -1'
_cell_angle_alpha 97.607(5)
_cell_angle_beta 108.002(5)
_cell_angle_gamma 93.935(6)
_cell_formula_units_Z 2
_cell_length_a 6.7201(5)
_cell_length_b 7.3601(4)
_cell_length_c 10.7671(6)
_cell_volume 498.62(6)
_diffrn_radiation_type mo
_diffrn_radiation_wavelength 0.71073
_exptl_absorpt_coefficient_mu 4.0838
_exptl_crystal_density_diffrn 2.652
_exptl_crystal_F_000 384
_cod_data_source_file ab0172.cif
_cod_data_source_block ab0172a
_cod_depositor_comments
;
 Updating space group information and adding the symmetry operation list.

 Antanas Vaitkus,
 2018-06-14
;
_cod_original_cell_volume 498.62
_cod_original_sg_symbol_H-M P-1
_cod_original_formula_sum 'K2 Na1 I1 O10 H10'
_cod_database_code 2000298

loop_
_space_group_symop_id
_space_group_symop_operation_xyz
1 x,y,z
2 -x,-y,-z

loop_
_atom_site_label
_atom_site_fract_x
_atom_site_fract_y
_atom_site_fract_z
_atom_site_U_iso_or_equiv
I .139270(10) .181590(10) .246710(10) .9430(10)
K1 .37746(8) .65452(6) .37756(4) 2.393(7)
K2 .43226(6) .68775(6) .85359(4) 2.159(6)
Na .22080(11) .18658(10) .76637(7) 1.790(10)
O1 -.1460(2) .0718(2) .13350(10) 1.50(2)
O2 .1386(2) -.0470(2) .32570(10) 1.47(2)
O3 .0005(2) .2778(2) .36060(10) 1.60(2)
O4 .2402(2) .0531(2) .12500(10) 1.45(2)
O5 .1227(2) .3865(2) .16520(10) 1.83(2)
O6 .4019(2) .2650(2) .36400(10) 1.56(2)
O7 .4129(2) .7421(2) .1376(2) 2.16(2)
O8 .1871(3) .4074(2) .62410(10) 2.42(3)
O9 .2919(2) .9638(2) .59920(10) 2.01(2)
O10 .1861(2) .4169(2) .93320(10) 2.19(2)
H11 -.142(5) .026(5) .053(3) 2.5
H21 .191(5) -.003(5) .405(3) 2.5
H71 .357(5) .834(5) .135(3) 2.5
H72 .346(5) .663(5) .098(3) 2.5
H81 .122(5) .494(5) .624(3) 2.5
H82 .144(5) .360(5) .542(3) 2.5
H91 .396(5) .899(5) .614(3) 2.5
H92 .212(5) .897(5) .607(3) 2.5
H101 .076(5) .469(5) .888(3) 2.5
H102 .156(5) .377(5) .998(3) 2.5
